data_2206727
loop_
_publ_author_name
'Zhi-Min Jin'
'Li Li'
'Nan Sun'
'Mao-Lin Hu'
'Liang Shen'

_publ_section_title
;
 Bis(piperazinium) di-\m-chloro-bis[diaquadichloromanganate(II)]
 dichloride
;
_journal_coeditor_code IS6108
_journal_issue 9
_journal_name_full 'Acta Crystallographica Section E'
_journal_page_first m1711
_journal_page_last m1713
_journal_paper_doi 10.1107/S1600536805024530
_journal_volume 61
_journal_year 2005
_chemical_formula_iupac '(C4 H12 N2)2 [Mn2 Cl6 (H2 O)4]  Cl2'
_chemical_formula_moiety '2C4 H12 N2 2+, H4 Cl6 Mn2 O2 2-, 2Cl -'
_chemical_formula_sum 'C8 H32 Cl8 Mn2 N4 O4'
_chemical_formula_weight 641.86
_chemical_name_systematic
;
Bis(piperazinium)
di-\m-chloro-bis[diaquadichloromanganese(II)] dichloride
;
_space_group_IT_number 14
_symmetry_cell_setting monoclinic
_symmetry_space_group_name_Hall '-P 2ybc'
_symmetry_space_group_name_H-M 'P 1 21/c 1'
_atom_sites_solution_hydrogens geom
_atom_sites_solution_primary direct
_atom_sites_solution_secondary difmap
_audit_creation_method SHELXL-97
_cell_angle_alpha 90.00
_cell_angle_beta 101.740(10)
_cell_angle_gamma 90.00
_cell_formula_units_Z 2
_cell_length_a 9.865(2)
_cell_length_b 9.4290(10)
_cell_length_c 13.506(2)
_cell_measurement_reflns_used 36
_cell_measurement_temperature 299(2)
_cell_measurement_theta_max 15.13
_cell_measurement_theta_min 5.17
_cell_volume 1230.0(3)
_computing_cell_refinement XSCANS
_computing_data_collection 'XSCANS (Siemens, 1994)'
_computing_data_reduction 'SHELXTL (Siemens, 1998)'
_computing_molecular_graphics SHELXTL
_computing_publication_material SHELXTL
_computing_structure_refinement 'SHELXL97 (Sheldrick, 1997)'
_computing_structure_solution 'SHELXS97 (Sheldrick, 1997)'
_diffrn_ambient_temperature 299(2)
_diffrn_measured_fraction_theta_full 1.000
_diffrn_measured_fraction_theta_max 1.000
_diffrn_measurement_device_type 'Siemens P4'
_diffrn_measurement_method \w
_diffrn_radiation_monochromator graphite
_diffrn_radiation_source 'normal-focus sealed tube'
_diffrn_radiation_type MoK\a
_diffrn_radiation_wavelength 0.71073
_diffrn_reflns_av_R_equivalents 0.0117
_diffrn_reflns_av_sigmaI/netI 0.0228
_diffrn_reflns_limit_h_max 11
_diffrn_reflns_limit_h_min 0
_diffrn_reflns_limit_k_max 11
_diffrn_reflns_limit_k_min 0
_diffrn_reflns_limit_l_max 15
_diffrn_reflns_limit_l_min -16
_diffrn_reflns_number 2623
_diffrn_reflns_theta_full 25.25
_diffrn_reflns_theta_max 25.25
_diffrn_reflns_theta_min 2.11
_diffrn_standards_decay_% 1.21
_diffrn_standards_interval_count 97
_diffrn_standards_number 3
_exptl_absorpt_coefficient_mu 1.916
_exptl_absorpt_correction_T_max 0.608
_exptl_absorpt_correction_T_min 0.356
_exptl_absorpt_correction_type psi-scan
_exptl_absorpt_process_details '(North et al., 1968)'
_exptl_crystal_colour pink
_exptl_crystal_density_diffrn 1.733
_exptl_crystal_density_method 'not measured'
_exptl_crystal_description block
_exptl_crystal_F_000 652
_exptl_crystal_size_max 0.56
_exptl_crystal_size_mid 0.56
_exptl_crystal_size_min 0.26
_refine_diff_density_max 0.257
_refine_diff_density_min -0.226
_refine_ls_extinction_coef 0.0331(10)
_refine_ls_extinction_expression Fc^*^=kFc[1+0.001xFc^2^\l^3^/sin(2\q)]^-1/4^
_refine_ls_extinction_method SHELXL97
_refine_ls_goodness_of_fit_ref 1.093
_refine_ls_hydrogen_treatment mixed
_refine_ls_matrix_type full
_refine_ls_number_parameters 151
_refine_ls_number_reflns 2235
_refine_ls_number_restraints 8
_refine_ls_restrained_S_all 1.093
_refine_ls_R_factor_all 0.0279
_refine_ls_R_factor_gt 0.0225
_refine_ls_shift/su_max 0.001
_refine_ls_shift/su_mean 0.000
_refine_ls_structure_factor_coef Fsqd
_refine_ls_weighting_details 'calc w = 1/[\s^2^(Fo^2^)+(0.0296P)^2^] where P = (Fo^2^+2Fc^2^)/3'
_refine_ls_weighting_scheme calc
_refine_ls_wR_factor_gt 0.0556
_refine_ls_wR_factor_ref 0.0567
_reflns_number_gt 1931
_reflns_number_total 2235
_reflns_threshold_expression I>2\s(I)
_cod_data_source_file is6108.cif
_cod_data_source_block I
_cod_depositor_comments
;
The following automatic conversions were performed:
'_symmetry_cell_setting' value 'Monoclinic' changed to 'monoclinic'
according to '/home/saulius/struct/CIF-dictionaries/cif_core.dic'
dictionary named 'cif_core.dic' version 2.4.1 from
2010-06-29.

'_geom_angle_publ_flag' value 'Yes' changed to 'yes'
according to '/home/saulius/struct/CIF-dictionaries/cif_core.dic'
dictionary named 'cif_core.dic' version 2.4.1 from 2010-06-29 (8 times).

Automatic conversion script
Id: cif_fix_enum 1527 2010-12-29 10:47:43Z saulius 

The following automatic conversions were performed:

'_symmetry_cell_setting' value 'Monoclinic' changed to 'monoclinic'
according to /home/saulius/struct/CIF-dictionaries/cif_core.dic
dictionary named 'cif_core.dic' version 2.4.1 from
2010-06-29.

'_geom_angle_publ_flag' value 'Yes' changed to 'yes'
according to /home/saulius/struct/CIF-dictionaries/cif_core.dic
dictionary named 'cif_core.dic' version 2.4.1 from 2010-06-29 (8
times).

Automatic conversion script
Id: cif_fix_values 1715 2011-07-08 13:25:40Z adriana 
;
_cod_original_sg_symbol_H-M 'P 21/c'
_cod_database_code 2206727
_cod_database_fobs_code 2206727

loop_
_symmetry_equiv_pos_as_xyz
'x, y, z'
'-x, y+1/2, -z+1/2'
'-x, -y, -z'
'x, -y-1/2, z-1/2'

loop_
_atom_site_label
_atom_site_fract_x
_atom_site_fract_y
_atom_site_fract_z
_atom_site_U_iso_or_equiv
_atom_site_adp_type
_atom_site_calc_flag
_atom_site_refinement_flags
_atom_site_occupancy
_atom_site_type_symbol
Mn 0.10145(3) 0.16818(3) 0.54958(2) 0.02268(12) Uani d . 1 Mn
Cl1 0.00813(5) 0.05235(6) 0.37480(4) 0.02493(14) Uani d . 1 Cl
Cl2 0.32378(5) 0.04614(5) 0.56086(4) 0.02290(14) Uani d . 1 Cl
Cl3 -0.10924(5) 0.32075(5) 0.53620(4) 0.02716(15) Uani d . 1 Cl
Cl4 0.44336(6) 0.19574(6) 0.87221(4) 0.03084(15) Uani d . 1 Cl
O1 0.1695(2) 0.2557(2) 0.70523(14) 0.0430(5) Uani d D 1 O
O2 0.1939(2) 0.34665(19) 0.48525(19) 0.0554(6) Uani d D 1 O
N1 0.6250(2) 0.17909(19) 0.60178(13) 0.0249(4) Uani d D 1 N
N2 0.72344(19) 0.2685(2) 0.80598(12) 0.0233(4) Uani d D 1 N
C1 0.5773(2) 0.3155(2) 0.63850(16) 0.0282(5) Uani d . 1 C
H1A 0.4923 0.3002 0.6626 0.034 Uiso calc R 1 H
H1B 0.5584 0.3832 0.5833 0.034 Uiso calc R 1 H
C2 0.6870(2) 0.3743(2) 0.72301(15) 0.0268(5) Uani d . 1 C
H2A 0.7689 0.3981 0.6972 0.032 Uiso calc R 1 H
H2B 0.6531 0.4603 0.7491 0.032 Uiso calc R 1 H
C3 0.7730(2) 0.1330(2) 0.76860(16) 0.0293(5) Uani d . 1 C
H3A 0.7934 0.0652 0.8236 0.035 Uiso calc R 1 H
H3B 0.8574 0.1500 0.7441 0.035 Uiso calc R 1 H
C4 0.6636(2) 0.0734(2) 0.68447(15) 0.0281(5) Uani d . 1 C
H4A 0.6984 -0.0119 0.6580 0.034 Uiso calc R 1 H
H4B 0.5824 0.0480 0.7107 0.034 Uiso calc R 1 H
H1OA 0.237(3) 0.226(4) 0.745(2) 0.096(14) Uiso d D 1 H
H1OB 0.113(3) 0.292(3) 0.734(2) 0.069(11) Uiso d D 1 H
H2OA 0.259(2) 0.345(3) 0.457(2) 0.071(11) Uiso d D 1 H
H2OB 0.159(3) 0.4249(19) 0.478(3) 0.090(13) Uiso d D 1 H
H1NA 0.5566(18) 0.146(2) 0.5541(13) 0.032(7) Uiso d D 1 H
H1NB 0.6938(18) 0.197(2) 0.5705(16) 0.036(7) Uiso d D 1 H
H2NA 0.790(2) 0.307(2) 0.8542(15) 0.054(8) Uiso d D 1 H
H2NB 0.6479(16) 0.251(2) 0.8337(15) 0.031(6) Uiso d D 1 H

loop_
_atom_site_aniso_label
_atom_site_aniso_U_11
_atom_site_aniso_U_22
_atom_site_aniso_U_33
_atom_site_aniso_U_12
_atom_site_aniso_U_13
_atom_site_aniso_U_23
Mn 0.01830(19) 0.02262(19) 0.02741(19) 0.00175(14) 0.00534(14) 0.00018(13)
Cl1 0.0209(3) 0.0297(3) 0.0242(3) 0.0013(2) 0.0046(2) 0.0008(2)
Cl2 0.0170(3) 0.0263(3) 0.0255(3) 0.0017(2) 0.0046(2) 0.0013(2)
Cl3 0.0231(3) 0.0262(3) 0.0340(3) 0.0055(2) 0.0101(2) 0.0018(2)
Cl4 0.0271(3) 0.0373(3) 0.0299(3) -0.0048(2) 0.0101(2) -0.0044(2)
O1 0.0338(11) 0.0546(12) 0.0376(11) 0.0097(10) 0.0003(9) -0.0163(9)
O2 0.0499(13) 0.0280(10) 0.1039(17) 0.0117(9) 0.0522(13) 0.0193(11)
N1 0.0238(10) 0.0301(10) 0.0210(9) -0.0045(9) 0.0046(8) -0.0064(8)
N2 0.0220(10) 0.0286(10) 0.0191(9) -0.0020(8) 0.0039(8) -0.0039(7)
C1 0.0326(13) 0.0257(11) 0.0241(11) 0.0025(10) 0.0006(10) -0.0031(9)
C2 0.0358(13) 0.0247(11) 0.0198(10) -0.0034(10) 0.0054(9) -0.0027(9)
C3 0.0267(12) 0.0298(12) 0.0301(12) 0.0065(10) 0.0027(10) -0.0041(10)
C4 0.0308(13) 0.0238(11) 0.0285(11) -0.0007(10) 0.0036(10) -0.0044(9)

loop_
_atom_type_symbol
_atom_type_description
_atom_type_scat_dispersion_real
_atom_type_scat_dispersion_imag
_atom_type_scat_source
C C 0.0033 0.0016 'International Tables Vol C Tables 4.2.6.8 and 6.1.1.4'
H H 0.0000 0.0000 'International Tables Vol C Tables 4.2.6.8 and 6.1.1.4'
N N 0.0061 0.0033 'International Tables Vol C Tables 4.2.6.8 and 6.1.1.4'
O O 0.0106 0.0060 'International Tables Vol C Tables 4.2.6.8 and 6.1.1.4'
Cl Cl 0.1484 0.1585 'International Tables Vol C Tables 4.2.6.8 and 6.1.1.4'
Mn Mn 0.3368 0.7283 'International Tables Vol C Tables 4.2.6.8 and 6.1.1.4'

loop_
_geom_angle_atom_site_label_1
_geom_angle_atom_site_label_2
_geom_angle_atom_site_label_3
_geom_angle_site_symmetry_3
_geom_angle
_geom_angle_publ_flag
O2 Mn O1 . 91.14(9) yes
O2 Mn Cl2 . 86.86(5) yes
O1 Mn Cl2 . 91.21(5) yes
O2 Mn Cl3 . 86.35(5) yes
O1 Mn Cl3 . 86.66(5) yes
Cl2 Mn Cl3 . 172.84(2) ?
O2 Mn Cl1 . 93.56(7) yes
O1 Mn Cl1 . 175.12(6) ?
Cl2 Mn Cl1 . 90.36(2) yes
Cl3 Mn Cl1 . 92.32(2) yes
O2 Mn Cl1 3_556 178.71(6) ?
O1 Mn Cl1 3_556 89.74(6) ?
Cl2 Mn Cl1 3_556 92.17(2) ?
Cl3 Mn Cl1 3_556 94.65(2) ?
Cl1 Mn Cl1 3_556 85.59(2) ?
Mn Cl1 Mn 3_556 94.41(2) yes
Mn O1 H1OA . 123(3) ?
Mn O1 H1OB . 120(2) ?
H1OA O1 H1OB . 112(3) ?
Mn O2 H2OA . 128(2) ?
Mn O2 H2OB . 123(3) ?
H2OA O2 H2OB . 108(3) ?
C4 N1 C1 . 112.27(16) ?
C4 N1 H1NA . 110.2(15) ?
C1 N1 H1NA . 107.7(15) ?
C4 N1 H1NB . 112.3(15) ?
C1 N1 H1NB . 108.8(15) ?
H1NA N1 H1NB . 105(2) ?
C2 N2 C3 . 111.37(16) ?
C2 N2 H2NA . 107.4(17) ?
C3 N2 H2NA . 110.6(17) ?
C2 N2 H2NB . 109.8(14) ?
C3 N2 H2NB . 109.4(15) ?
H2NA N2 H2NB . 108(2) ?
N1 C1 C2 . 110.04(18) ?
N1 C1 H1A . 109.7 ?
C2 C1 H1A . 109.7 ?
N1 C1 H1B . 109.7 ?
C2 C1 H1B . 109.7 ?
H1A C1 H1B . 108.2 ?
N2 C2 C1 . 110.49(17) ?
N2 C2 H2A . 109.6 ?
C1 C2 H2A . 109.6 ?
N2 C2 H2B . 109.6 ?
C1 C2 H2B . 109.6 ?
H2A C2 H2B . 108.1 ?
N2 C3 C4 . 109.95(18) ?
N2 C3 H3A . 109.7 ?
C4 C3 H3A . 109.7 ?
N2 C3 H3B . 109.7 ?
C4 C3 H3B . 109.7 ?
H3A C3 H3B . 108.2 ?
N1 C4 C3 . 110.54(17) ?
N1 C4 H4A . 109.5 ?
C3 C4 H4A . 109.5 ?
N1 C4 H4B . 109.5 ?
C3 C4 H4B . 109.5 ?
H4A C4 H4B . 108.1 ?

loop_
_geom_bond_atom_site_label_1
_geom_bond_atom_site_label_2
_geom_bond_site_symmetry_2
_geom_bond_distance
_geom_bond_publ_flag
Mn O2 . 2.1776(18) yes
Mn O1 . 2.2308(18) yes
Mn Cl2 . 2.4540(7) yes
Mn Cl3 . 2.5038(7) yes
Mn Cl1 . 2.5939(7) yes
Mn Cl1 3_556 2.6429(6) yes
Cl1 Mn 3_556 2.6429(6) ?
O1 H1OA . 0.813(10) ?
O1 H1OB . 0.811(10) ?
O2 H2OA . 0.812(10) ?
O2 H2OB . 0.812(10) ?
N1 C4 . 1.488(3) yes
N1 C1 . 1.489(3) yes
N1 H1NA . 0.891(10) ?
N1 H1NB . 0.885(10) ?
N2 C2 . 1.488(3) yes
N2 C3 . 1.492(3) yes
N2 H2NA . 0.903(10) ?
N2 H2NB . 0.914(10) ?
C1 C2 . 1.509(3) yes
C1 H1A . 0.9700 ?
C1 H1B . 0.9700 ?
C2 H2A . 0.9700 ?
C2 H2B . 0.9700 ?
C3 C4 . 1.507(3) yes
C3 H3A . 0.9700 ?
C3 H3B . 0.9700 ?
C4 H4A . 0.9700 ?
C4 H4B . 0.9700 ?

loop_
_geom_hbond_atom_site_label_D
_geom_hbond_atom_site_label_H
_geom_hbond_atom_site_label_A
_geom_hbond_site_symmetry_A
_geom_hbond_distance_DH
_geom_hbond_distance_HA
_geom_hbond_distance_DA
_geom_hbond_angle_DHA
_geom_hbond_publ_flag
O1 H1OA Cl4 . 0.813(10) 2.400(13) 3.197(2) 167(4) yes
O1 H1OB Cl1 4_566 0.811(10) 2.769(15) 3.5411(19) 160(3) yes
O2 H2OB Cl3 3_566 0.812(10) 2.448(13) 3.2433(19) 167(3) yes
O2 H2OA Cl4 4_565 0.812(10) 2.368(11) 3.174(2) 172(3) yes
N1 H1NA Cl2 . 0.891(10) 2.499(18) 3.168(2) 132.3(18) yes
N1 H1NB Cl3 1_655 0.885(10) 2.393(13) 3.223(2) 156(2) yes
N2 H2NB Cl4 . 0.914(10) 2.245(11) 3.148(2) 169.3(19) yes
N2 H2NA Cl1 4_666 0.903(10) 2.492(19) 3.247(2) 141(2) yes

loop_
_geom_torsion_atom_site_label_1
_geom_torsion_atom_site_label_2
_geom_torsion_atom_site_label_3
_geom_torsion_atom_site_label_4
_geom_torsion_site_symmetry_1
_geom_torsion_site_symmetry_4
_geom_torsion
O2 Mn Cl1 Mn . 3_556 179.03(5)
O1 Mn Cl1 Mn . 3_556 -16.6(6)
Cl2 Mn Cl1 Mn . 3_556 92.14(2)
Cl3 Mn Cl1 Mn . 3_556 -94.49(2)
Cl1 Mn Cl1 Mn 3_556 3_556 0.0
C4 N1 C1 C2 . . 56.0(2)
C3 N2 C2 C1 . . 57.9(2)
N1 C1 C2 N2 . . -56.0(2)
C2 N2 C3 C4 . . -57.7(2)
C1 N1 C4 C3 . . -56.3(2)
N2 C3 C4 N1 . . 56.1(2)
